data_4516748
loop_
_publ_author_name
'Villaume, Matthew T.'
'Sella, Eran'
'Saul, Garrett'
'Borzilleri, Robert M.'
'Fargnoli, Joseph'
'Johnston, Kathy A.'
'Zhang, Haiying'
'Fereshteh, Mark P.'
'Dhar, T. G. Murali'
'Baran, Phil S.'

_publ_section_title
;
 Antroquinonol A: Scalable Synthesis and Preclinical Biology of a Phase 2
 Drug Candidate.
;
_journal_issue 1
_journal_name_full 'ACS central science'
_journal_page_first 27
_journal_page_last 31
_journal_paper_doi 10.1021/acscentsci.5b00345
_journal_volume 2
_journal_year 2016
_chemical_absolute_configuration ad
_chemical_formula_moiety 'C14 H22 O5'
_chemical_formula_sum 'C14 H22 O5'
_chemical_formula_weight 270.31
_space_group_crystal_system monoclinic
_space_group_IT_number 4
_space_group_name_Hall 'P 2yb'
_space_group_name_H-M_alt 'P 1 21 1'
_atom_sites_solution_hydrogens geom
_atom_sites_solution_primary direct
_audit_creation_date 2014-10-23
_audit_creation_method
;
Olex2 1.2-beta
(compiled 2014.10.22 svn.r3046 for OlexSys, GUI svn.r4928)
;
_cell_angle_alpha 90
_cell_angle_beta 97.160(6)
_cell_angle_gamma 90
_cell_formula_units_Z 2
_cell_length_a 5.9867(7)
_cell_length_b 13.6517(15)
_cell_length_c 8.5379(9)
_cell_measurement_reflns_used 6848
_cell_measurement_temperature 100
_cell_measurement_theta_max 68.194
_cell_measurement_theta_min 5.221
_cell_volume 692.35(13)
_computing_cell_refinement 'SAINT v8.34A (Bruker, 2013)'
_computing_data_reduction 'SAINT v8.34A (Bruker, 2013)'
_computing_molecular_graphics 'Olex2 (Dolomanov et al., 2009)'
_computing_publication_material 'Olex2 (Dolomanov et al., 2009)'
_computing_structure_refinement 'ShelXL (Sheldrick, 2008)'
_computing_structure_solution 'ShelXT (Sheldrick, 2008)'
_diffrn_ambient_temperature 100.0
_diffrn_detector 'Bruker APEX CCD'
_diffrn_detector_area_resol_mean 8.0
_diffrn_detector_type 'CCD Area Detector'
_diffrn_measured_fraction_theta_full 0.996
_diffrn_measured_fraction_theta_max 0.995
_diffrn_measurement_device 'Fixed Chi Three-Circle Diffractometer'
_diffrn_measurement_device_type 'Bruker D8 APEX'
_diffrn_measurement_method '\w and \f scans'
_diffrn_radiation_monochromator 'Multilayer Mirrors'
_diffrn_radiation_probe x-ray
_diffrn_radiation_type CuK\a
_diffrn_radiation_wavelength 1.54178
_diffrn_reflns_av_R_equivalents 0.0348
_diffrn_reflns_av_unetI/netI 0.0325
_diffrn_reflns_Laue_measured_fraction_full 0.996
_diffrn_reflns_Laue_measured_fraction_max 0.995
_diffrn_reflns_limit_h_max 7
_diffrn_reflns_limit_h_min -7
_diffrn_reflns_limit_k_max 16
_diffrn_reflns_limit_k_min -16
_diffrn_reflns_limit_l_max 9
_diffrn_reflns_limit_l_min -10
_diffrn_reflns_number 9241
_diffrn_reflns_point_group_measured_fraction_full 0.990
_diffrn_reflns_point_group_measured_fraction_max 0.988
_diffrn_reflns_theta_full 68.000
_diffrn_reflns_theta_max 68.188
_diffrn_reflns_theta_min 5.221
_diffrn_source 'Micro Focus Rotating Anode'
_diffrn_source_type 'Bruker FR-591'
_diffrn_standards_number 0
_exptl_absorpt_coefficient_mu 0.807
_exptl_absorpt_correction_T_max 0.3201
_exptl_absorpt_correction_T_min 0.2216
_exptl_absorpt_correction_type multi-scan
_exptl_absorpt_process_details
;
SADABS-2012/1 (Bruker,2012) was used for absorption correction.
wR2(int) was 0.1054 before and 0.0558 after correction.
The Ratio of minimum to maximum transmission is 0.6923.
The \l/2 correction factor is 0.0015.
;
_exptl_crystal_colour Colorless
_exptl_crystal_colour_primary Colorless
_exptl_crystal_density_diffrn 1.297
_exptl_crystal_description Block
_exptl_crystal_F_000 292
_exptl_crystal_size_max 0.161
_exptl_crystal_size_mid 0.124
_exptl_crystal_size_min 0.053
_refine_diff_density_max 0.145
_refine_diff_density_min -0.177
_refine_diff_density_rms 0.042
_refine_ls_abs_structure_details
;
 Flack x determined using 1140 quotients [(I+)-(I-)]/[(I+)+(I-)]
 (Parsons, Flack and Wagner, Acta Cryst. B69 (2013) 249-259).
;
_refine_ls_abs_structure_Flack 0.04(7)
_refine_ls_extinction_method none
_refine_ls_goodness_of_fit_ref 1.096
_refine_ls_hydrogen_treatment constr
_refine_ls_matrix_type full
_refine_ls_number_parameters 177
_refine_ls_number_reflns 2497
_refine_ls_number_restraints 1
_refine_ls_restrained_S_all 1.096
_refine_ls_R_factor_all 0.0291
_refine_ls_R_factor_gt 0.0287
_refine_ls_shift/su_max 0.000
_refine_ls_shift/su_mean 0.000
_refine_ls_structure_factor_coef Fsqd
_refine_ls_weighting_details 'w=1/[\s^2^(Fo^2^)+(0.0396P)^2^+0.0812P] where P=(Fo^2^+2Fc^2^)/3'
_refine_ls_weighting_scheme calc
_refine_ls_wR_factor_gt 0.0737
_refine_ls_wR_factor_ref 0.0743
_reflns_Friedel_coverage 0.897
_reflns_Friedel_fraction_full 0.983
_reflns_Friedel_fraction_max 0.979
_reflns_number_gt 2464
_reflns_number_total 2497
_reflns_threshold_expression 'I > 2\s(I)'
_cod_data_source_file oc5b00345_si_001.cif
_cod_data_source_block baran480
_cod_depositor_comments
;
The following automatic conversions were performed:

data item '_diffrn_radiation_probe' value 'X-ray' was changed to
'x-ray' in accordance with the
/home/saulius/struct/COD-crude-data/automatic-downloads/DataCite-retrospective/ACS/depositions/lib/dictionaries/cif_core.dic
dictionary named 'cif_core.dic' version 2.4.2 last updated on
2011-04-26.

Automatic conversion script
Id: cif_fix_values 6909 2019-04-08 15:41:33Z antanas 
;
_cod_database_code 4516748
_shelx_space_group_comment
;
The symmetry employed for this shelxl refinement is uniquely defined
by the following loop, which should always be used as a source of
symmetry information in preference to the above space-group names.
They are only intended as comments.
;
_shelx_estimated_absorpt_t_max 0.958
_shelx_estimated_absorpt_t_min 0.881
_olex2_refinement_description
;
1. Fixed Uiso
 At 1.2 times of:
  All C(H) groups, All C(H,H) groups
 At 1.5 times of:
  All C(H,H,H) groups
2.a Ternary CH refined with riding coordinates:
 C6(H6)
2.b Secondary CH2 refined with riding coordinates:
 C5(H5A,H5B), C10(H10A,H10B), C12(H12A,H12B)
2.c Idealised Me refined as rotating group:
 C7(H7A,H7B,H7C), C8(H8A,H8B,H8C), C9(H9A,H9B,H9C), C13(H13A,H13B,H13C),
 C14(H14A,H14B,H14C)
;
_shelx_shelxl_version_number 2014/7
_olex2_submission_special_instructions 'No special instructions were received'

loop_
_space_group_symop_operation_xyz
'x, y, z'
'-x, y+1/2, -z'

loop_
_atom_site_label
_atom_site_type_symbol
_atom_site_fract_x
_atom_site_fract_y
_atom_site_fract_z
_atom_site_U_iso_or_equiv
_atom_site_adp_type
_atom_site_occupancy
_atom_site_site_symmetry_order
_atom_site_calc_flag
_atom_site_refinement_flags_posn
O1 O 0.8990(2) 0.46601(10) 0.64108(15) 0.0203(3) Uani 1 1 d .
O2 O 0.5285(2) 0.43903(10) 0.51997(14) 0.0186(3) Uani 1 1 d .
O3 O 0.6719(2) 0.63022(10) 0.68953(16) 0.0232(3) Uani 1 1 d .
O4 O 0.3845(2) 0.62352(10) 0.93925(16) 0.0238(3) Uani 1 1 d .
O5 O 0.2507(3) 0.44139(13) 1.01948(16) 0.0318(4) Uani 1 1 d .
C1 C 0.6697(3) 0.45730(15) 0.6633(2) 0.0189(4) Uani 1 1 d .
C2 C 0.5859(3) 0.54844(15) 0.7457(2) 0.0198(4) Uani 1 1 d .
C3 C 0.4455(3) 0.54183(15) 0.8584(2) 0.0211(4) Uani 1 1 d .
C4 C 0.3624(3) 0.44677(16) 0.9089(2) 0.0240(4) Uani 1 1 d .
C5 C 0.4233(4) 0.35809(15) 0.8193(2) 0.0253(4) Uani 1 1 d .
H5A H 0.3107 0.3493 0.7251 0.030 Uiso 1 1 calc R
H5B H 0.4176 0.2994 0.8869 0.030 Uiso 1 1 calc R
C6 C 0.6579(3) 0.36604(15) 0.7668(2) 0.0228(4) Uani 1 1 d .
H6 H 0.7690 0.3745 0.8635 0.027 Uiso 1 1 calc R
C7 C 0.7185(4) 0.27282(14) 0.6841(3) 0.0290(5) Uani 1 1 d .
H7A H 0.6097 0.2620 0.5901 0.043 Uiso 1 1 calc GR
H7B H 0.7151 0.2171 0.7561 0.043 Uiso 1 1 calc GR
H7C H 0.8699 0.2793 0.6528 0.043 Uiso 1 1 calc GR
C8 C 0.6210(4) 0.72714(16) 0.7386(3) 0.0327(5) Uani 1 1 d .
H8A H 0.6900 0.7751 0.6740 0.049 Uiso 1 1 calc GR
H8B H 0.6807 0.7361 0.8498 0.049 Uiso 1 1 calc GR
H8C H 0.4574 0.7365 0.7254 0.049 Uiso 1 1 calc GR
C9 C 0.1521(3) 0.64970(16) 0.8975(2) 0.0258(4) Uani 1 1 d .
H9A H 0.1274 0.6695 0.7863 0.039 Uiso 1 1 calc GR
H9B H 0.1139 0.7042 0.9639 0.039 Uiso 1 1 calc GR
H9C H 0.0565 0.5932 0.9137 0.039 Uiso 1 1 calc GR
C10 C 0.9553(3) 0.52319(13) 0.5090(2) 0.0202(4) Uani 1 1 d .
H10A H 1.1135 0.5097 0.4933 0.024 Uiso 1 1 calc R
H10B H 0.9434 0.5936 0.5341 0.024 Uiso 1 1 calc R
C11 C 0.8032(3) 0.50117(14) 0.3557(2) 0.0194(4) Uani 1 1 d .
C12 C 0.5603(3) 0.50491(14) 0.3928(2) 0.0190(4) Uani 1 1 d .
H12A H 0.5233 0.5725 0.4227 0.023 Uiso 1 1 calc R
H12B H 0.4571 0.4866 0.2976 0.023 Uiso 1 1 calc R
C13 C 0.8377(4) 0.58030(16) 0.2344(2) 0.0261(5) Uani 1 1 d .
H13A H 0.7366 0.5681 0.1370 0.039 Uiso 1 1 calc GR
H13B H 0.9942 0.5789 0.2117 0.039 Uiso 1 1 calc GR
H13C H 0.8045 0.6447 0.2767 0.039 Uiso 1 1 calc GR
C14 C 0.8578(4) 0.40066(15) 0.2913(2) 0.0250(4) Uani 1 1 d .
H14A H 0.8486 0.3509 0.3729 0.038 Uiso 1 1 calc GR
H14B H 1.0104 0.4015 0.2608 0.038 Uiso 1 1 calc GR
H14C H 0.7496 0.3852 0.1988 0.038 Uiso 1 1 calc GR

loop_
_atom_site_aniso_label
_atom_site_aniso_U_11
_atom_site_aniso_U_22
_atom_site_aniso_U_33
_atom_site_aniso_U_23
_atom_site_aniso_U_13
_atom_site_aniso_U_12
O1 0.0164(6) 0.0246(7) 0.0202(6) 0.0013(5) 0.0030(5) 0.0013(5)
O2 0.0181(6) 0.0202(6) 0.0175(6) 0.0009(5) 0.0023(5) -0.0019(5)
O3 0.0265(7) 0.0174(7) 0.0272(7) -0.0027(5) 0.0091(6) -0.0012(5)
O4 0.0207(7) 0.0289(7) 0.0216(6) -0.0072(6) 0.0020(5) 0.0035(6)
O5 0.0347(8) 0.0385(8) 0.0246(7) 0.0053(7) 0.0129(6) 0.0022(7)
C1 0.0182(8) 0.0204(9) 0.0184(8) -0.0008(7) 0.0037(7) 0.0005(8)
C2 0.0179(8) 0.0215(9) 0.0188(8) -0.0008(7) -0.0020(7) 0.0008(8)
C3 0.0208(9) 0.0255(9) 0.0167(8) -0.0035(8) 0.0012(7) 0.0019(8)
C4 0.0232(9) 0.0304(11) 0.0180(8) 0.0010(8) 0.0012(8) 0.0015(8)
C5 0.0304(10) 0.0227(10) 0.0240(9) 0.0040(8) 0.0081(8) -0.0027(8)
C6 0.0237(10) 0.0236(10) 0.0211(9) 0.0035(8) 0.0030(8) 0.0025(8)
C7 0.0379(12) 0.0214(10) 0.0286(11) 0.0042(8) 0.0084(9) 0.0049(9)
C8 0.0350(12) 0.0198(10) 0.0459(13) -0.0053(9) 0.0152(10) -0.0004(9)
C9 0.0214(9) 0.0323(10) 0.0241(10) -0.0021(8) 0.0043(8) 0.0049(8)
C10 0.0182(9) 0.0226(11) 0.0203(9) 0.0001(7) 0.0042(7) -0.0005(7)
C11 0.0202(9) 0.0201(9) 0.0185(9) -0.0003(7) 0.0047(7) -0.0013(8)
C12 0.0193(9) 0.0196(8) 0.0179(9) 0.0027(7) 0.0024(7) -0.0006(7)
C13 0.0273(11) 0.0273(10) 0.0241(10) 0.0050(8) 0.0045(9) -0.0044(8)
C14 0.0259(9) 0.0253(10) 0.0254(10) -0.0036(8) 0.0092(8) -0.0023(8)

loop_
_atom_type_symbol
_atom_type_description
_atom_type_scat_dispersion_real
_atom_type_scat_dispersion_imag
_atom_type_scat_source
C C 0.0181 0.0091 'International Tables Vol C Tables 4.2.6.8 and 6.1.1.4'
H H 0.0000 0.0000 'International Tables Vol C Tables 4.2.6.8 and 6.1.1.4'
O O 0.0492 0.0322 'International Tables Vol C Tables 4.2.6.8 and 6.1.1.4'

loop_
_geom_angle_atom_site_label_1
_geom_angle_atom_site_label_2
_geom_angle_atom_site_label_3
_geom_angle
C1 O1 C10 118.32(13)
C1 O2 C12 114.81(14)
C2 O3 C8 123.95(16)
C3 O4 C9 112.57(15)
O1 C1 O2 112.49(14)
O1 C1 C2 111.67(15)
O1 C1 C6 105.12(15)
O2 C1 C2 110.01(15)
O2 C1 C6 106.78(15)
C6 C1 C2 110.55(15)
O3 C2 C1 110.28(15)
O3 C2 C3 127.40(18)
C3 C2 C1 122.32(17)
O4 C3 C4 116.34(16)
C2 C3 O4 121.68(18)
C2 C3 C4 121.85(17)
O5 C4 C3 120.99(19)
O5 C4 C5 122.3(2)
C3 C4 C5 116.67(16)
C4 C5 H5A 109.1
C4 C5 H5B 109.1
C4 C5 C6 112.46(16)
H5A C5 H5B 107.8
C6 C5 H5A 109.1
C6 C5 H5B 109.1
C1 C6 H6 107.9
C5 C6 C1 109.64(15)
C5 C6 H6 107.9
C7 C6 C1 112.39(15)
C7 C6 C5 110.94(17)
C7 C6 H6 107.9
C6 C7 H7A 109.5
C6 C7 H7B 109.5
C6 C7 H7C 109.5
H7A C7 H7B 109.5
H7A C7 H7C 109.5
H7B C7 H7C 109.5
O3 C8 H8A 109.5
O3 C8 H8B 109.5
O3 C8 H8C 109.5
H8A C8 H8B 109.5
H8A C8 H8C 109.5
H8B C8 H8C 109.5
O4 C9 H9A 109.5
O4 C9 H9B 109.5
O4 C9 H9C 109.5
H9A C9 H9B 109.5
H9A C9 H9C 109.5
H9B C9 H9C 109.5
O1 C10 H10A 109.0
O1 C10 H10B 109.0
O1 C10 C11 112.98(14)
H10A C10 H10B 107.8
C11 C10 H10A 109.0
C11 C10 H10B 109.0
C10 C11 C13 108.96(16)
C10 C11 C14 110.69(16)
C12 C11 C10 107.25(15)
C12 C11 C13 109.26(15)
C12 C11 C14 110.90(15)
C13 C11 C14 109.74(16)
O2 C12 C11 110.74(14)
O2 C12 H12A 109.5
O2 C12 H12B 109.5
C11 C12 H12A 109.5
C11 C12 H12B 109.5
H12A C12 H12B 108.1
C11 C13 H13A 109.5
C11 C13 H13B 109.5
C11 C13 H13C 109.5
H13A C13 H13B 109.5
H13A C13 H13C 109.5
H13B C13 H13C 109.5
C11 C14 H14A 109.5
C11 C14 H14B 109.5
C11 C14 H14C 109.5
H14A C14 H14B 109.5
H14A C14 H14C 109.5
H14B C14 H14C 109.5

loop_
_geom_bond_atom_site_label_1
_geom_bond_atom_site_label_2
_geom_bond_distance
O1 C1 1.414(2)
O1 C10 1.446(2)
O2 C1 1.420(2)
O2 C12 1.440(2)
O3 C2 1.343(2)
O3 C8 1.432(2)
O4 C3 1.385(2)
O4 C9 1.438(2)
O5 C4 1.226(2)
C1 C2 1.543(3)
C1 C6 1.534(3)
C2 C3 1.357(3)
C3 C4 1.473(3)
C4 C5 1.501(3)
C5 H5A 0.9900
C5 H5B 0.9900
C5 C6 1.530(3)
C6 H6 1.0000
C6 C7 1.521(3)
C7 H7A 0.9800
C7 H7B 0.9800
C7 H7C 0.9800
C8 H8A 0.9800
C8 H8B 0.9800
C8 H8C 0.9800
C9 H9A 0.9800
C9 H9B 0.9800
C9 H9C 0.9800
C10 H10A 0.9900
C10 H10B 0.9900
C10 C11 1.528(3)
C11 C12 1.528(2)
C11 C13 1.528(3)
C11 C14 1.529(3)
C12 H12A 0.9900
C12 H12B 0.9900
C13 H13A 0.9800
C13 H13B 0.9800
C13 H13C 0.9800
C14 H14A 0.9800
C14 H14B 0.9800
C14 H14C 0.9800
